data_7053653
loop_
_publ_author_name
'Yamashita, Makoto'
'Aramaki, Yoshitaka'
'Nozaki, Kyoko'

_publ_section_title
;
 Reduction of base-stabilized difluoroboranes to induce rearrangement
 reactions
;
_journal_issue 8
_journal_name_full 'New Journal of Chemistry'
_journal_page_first 1774
_journal_paper_doi 10.1039/c0nj00363h
_journal_volume 34
_journal_year 2010
_chemical_formula_sum 'C23 H31 B N2'
_chemical_formula_weight 346.31
_chemical_name_systematic
;
?
;
_space_group_IT_number 2
_symmetry_cell_setting triclinic
_symmetry_space_group_name_Hall '-P 1'
_symmetry_space_group_name_H-M 'P -1'
_atom_sites_solution_hydrogens geom
_atom_sites_solution_primary direct
_atom_sites_solution_secondary difmap
_audit_creation_method SHELXL-97
_cell_angle_alpha 89.733(3)
_cell_angle_beta 107.726(6)
_cell_angle_gamma 103.128(7)
_cell_formula_units_Z 2
_cell_length_a 9.440(5)
_cell_length_b 10.504(5)
_cell_length_c 10.892(5)
_cell_measurement_reflns_used 3077
_cell_measurement_temperature 103.1500
_cell_measurement_theta_max 27.4835
_cell_measurement_theta_min 3.4124
_cell_volume 999.4(8)
_computing_cell_refinement 'RIGAKU CrystalClear'
_computing_data_collection 'RIGAKU CrystalClear'
_computing_data_reduction 'RIGAKU CrystalClear'
_computing_molecular_graphics ORTEP-III
_computing_structure_refinement 'SHELXL-97 (Sheldrick, 1997)'
_computing_structure_solution SIR-97
_diffrn_ambient_temperature 103(2)
_diffrn_detector_area_resol_mean 7.31
_diffrn_measured_fraction_theta_full 0.970
_diffrn_measured_fraction_theta_max 0.970
_diffrn_measurement_device_type 'RIGAKU/MSC Meacury CCD'
_diffrn_measurement_method 'omega scans'
_diffrn_radiation_monochromator graphite
_diffrn_radiation_source 'fine-focus sealed tube'
_diffrn_radiation_type MoK\a
_diffrn_radiation_wavelength 0.71070
_diffrn_reflns_av_R_equivalents 0.0147
_diffrn_reflns_av_sigmaI/netI 0.0232
_diffrn_reflns_limit_h_max 8
_diffrn_reflns_limit_h_min -11
_diffrn_reflns_limit_k_max 10
_diffrn_reflns_limit_k_min -12
_diffrn_reflns_limit_l_max 12
_diffrn_reflns_limit_l_min -12
_diffrn_reflns_number 6464
_diffrn_reflns_theta_full 25.00
_diffrn_reflns_theta_max 25.00
_diffrn_reflns_theta_min 3.41
_exptl_absorpt_coefficient_mu 0.066
_exptl_absorpt_correction_type none
_exptl_crystal_colour Colorless
_exptl_crystal_density_diffrn 1.151
_exptl_crystal_density_method 'not measured'
_exptl_crystal_description Block
_exptl_crystal_F_000 376
_exptl_crystal_size_max 0.60
_exptl_crystal_size_mid 0.45
_exptl_crystal_size_min 0.35
_refine_diff_density_max 0.198
_refine_diff_density_min -0.187
_refine_diff_density_rms 0.035
_refine_ls_extinction_method none
_refine_ls_goodness_of_fit_ref 1.069
_refine_ls_hydrogen_treatment constr
_refine_ls_matrix_type full
_refine_ls_number_parameters 239
_refine_ls_number_reflns 3415
_refine_ls_number_restraints 0
_refine_ls_restrained_S_all 1.069
_refine_ls_R_factor_all 0.0471
_refine_ls_R_factor_gt 0.0401
_refine_ls_shift/su_max 0.001
_refine_ls_shift/su_mean 0.000
_refine_ls_structure_factor_coef Fsqd
_refine_ls_weighting_details 'calc w=1/[\s^2^(Fo^2^)+(0.0397P)^2^+0.3266P] where P=(Fo^2^+2Fc^2^)/3'
_refine_ls_weighting_scheme calc
_refine_ls_wR_factor_gt 0.0923
_refine_ls_wR_factor_ref 0.0968
_reflns_number_gt 2980
_reflns_number_total 3415
_reflns_threshold_expression >2sigma(I)
_cod_data_source_file c0nj00363h.txt
_cod_data_source_block 13-pyr
_cod_depositor_comments
;
The following automatic conversions were performed:

'_symmetry_cell_setting' value 'Triclinic' changed to 'triclinic'
according to /home/saulius/struct/CIF-dictionaries/cif_core.dic
dictionary named 'cif_core.dic' version 2.4.2 from
2011-04-26.

'_exptl_absorpt_correction_type' value 'None' changed to
'none' according to
/home/saulius/struct/CIF-dictionaries/cif_core.dic dictionary named
'cif_core.dic' version 2.4.2 from 2011-04-26.

Automatic conversion script
Id: cif_fix_values 1891 2012-01-12 08:04:46Z andrius 
;
_cod_original_sg_symbol_H-M P-1
_cod_database_code 7053653

loop_
_symmetry_equiv_pos_as_xyz
'x, y, z'
'-x, -y, -z'

loop_
_atom_site_label
_atom_site_type_symbol
_atom_site_fract_x
_atom_site_fract_y
_atom_site_fract_z
_atom_site_U_iso_or_equiv
_atom_site_adp_type
_atom_site_occupancy
_atom_site_symmetry_multiplicity
_atom_site_calc_flag
_atom_site_refinement_flags
B1 B 0.69397(17) 0.33429(14) 0.71131(14) 0.0193(3) Uani 1 1 d .
N1 N 0.77421(12) 0.23519(10) 0.76335(10) 0.0181(2) Uani 1 1 d .
N2 N 0.58320(13) 0.37434(11) 0.75174(10) 0.0226(3) Uani 1 1 d .
C1 C 0.87354(14) 0.22130(13) 0.69128(12) 0.0197(3) Uani 1 1 d .
C2 C 0.96400(15) 0.13168(13) 0.70563(13) 0.0236(3) Uani 1 1 d .
H1 H 0.9669 0.0712 0.7710 0.028 Uiso 1 1 calc R
C3 C 1.05047(16) 0.13215(15) 0.62227(14) 0.0291(3) Uani 1 1 d .
H2 H 1.1123 0.0708 0.6304 0.035 Uiso 1 1 calc R
C4 C 1.04742(16) 0.22121(15) 0.52755(14) 0.0298(3) Uani 1 1 d .
H3 H 1.1072 0.2209 0.4714 0.036 Uiso 1 1 calc R
C5 C 0.95661(16) 0.31110(14) 0.51494(13) 0.0254(3) Uani 1 1 d .
H4 H 0.9556 0.3728 0.4508 0.031 Uiso 1 1 calc R
C6 C 0.86793(15) 0.31098(13) 0.59524(12) 0.0209(3) Uani 1 1 d .
C7 C 0.75346(15) 0.39077(13) 0.59564(12) 0.0206(3) Uani 1 1 d .
H5 H 0.6691 0.3764 0.5128 0.025 Uiso 1 1 calc R
H6 H 0.8030 0.4855 0.6125 0.025 Uiso 1 1 calc R
C8 C 0.75650(14) 0.14506(12) 0.86059(12) 0.0166(3) Uani 1 1 d .
C9 C 0.83612(14) 0.18474(12) 0.99142(12) 0.0183(3) Uani 1 1 d .
C10 C 0.81916(15) 0.09436(13) 1.08296(13) 0.0233(3) Uani 1 1 d .
H7 H 0.8724 0.1188 1.1718 0.028 Uiso 1 1 calc R
C11 C 0.72634(16) -0.03017(14) 1.04683(13) 0.0263(3) Uani 1 1 d .
H8 H 0.7170 -0.0907 1.1107 0.032 Uiso 1 1 calc R
C12 C 0.64708(16) -0.06702(13) 0.91819(13) 0.0244(3) Uani 1 1 d .
H9 H 0.5822 -0.1524 0.8945 0.029 Uiso 1 1 calc R
C13 C 0.66087(14) 0.01937(13) 0.82250(12) 0.0196(3) Uani 1 1 d .
C14 C 0.94022(15) 0.32054(13) 1.03348(12) 0.0210(3) Uani 1 1 d .
H10 H 0.9090 0.3790 0.9625 0.025 Uiso 1 1 calc R
C15 C 1.10620(17) 0.31800(16) 1.05110(17) 0.0382(4) Uani 1 1 d .
H11 H 1.1398 0.2605 1.1195 0.057 Uiso 1 1 calc R
H12 H 1.1712 0.4069 1.0750 0.057 Uiso 1 1 calc R
H13 H 1.1142 0.2850 0.9700 0.057 Uiso 1 1 calc R
C16 C 0.92578(18) 0.37933(15) 1.15588(14) 0.0320(4) Uani 1 1 d .
H14 H 0.8174 0.3715 1.1462 0.048 Uiso 1 1 calc R
H15 H 0.9799 0.4720 1.1699 0.048 Uiso 1 1 calc R
H16 H 0.9707 0.3322 1.2300 0.048 Uiso 1 1 calc R
C17 C 0.56957(15) -0.02404(13) 0.68190(13) 0.0227(3) Uani 1 1 d .
H17 H 0.5988 0.0484 0.6279 0.027 Uiso 1 1 calc R
C18 C 0.6074(2) -0.14643(15) 0.63686(15) 0.0368(4) Uani 1 1 d .
H18 H 0.7179 -0.1299 0.6512 0.055 Uiso 1 1 calc R
H19 H 0.5525 -0.1677 0.5446 0.055 Uiso 1 1 calc R
H20 H 0.5761 -0.2201 0.6859 0.055 Uiso 1 1 calc R
C19 C 0.39853(17) -0.04550(19) 0.66144(15) 0.0416(4) Uani 1 1 d .
H21 H 0.3670 -0.1151 0.7146 0.062 Uiso 1 1 calc R
H22 H 0.3417 -0.0711 0.5702 0.062 Uiso 1 1 calc R
H23 H 0.3769 0.0358 0.6864 0.062 Uiso 1 1 calc R
C20 C 0.50181(17) 0.47049(14) 0.68170(14) 0.0283(3) Uani 1 1 d .
H24 H 0.4261 0.4302 0.5987 0.034 Uiso 1 1 calc R
H25 H 0.5746 0.5469 0.6642 0.034 Uiso 1 1 calc R
C21 C 0.42274(18) 0.51109(15) 0.77204(15) 0.0313(3) Uani 1 1 d .
H26 H 0.3278 0.5370 0.7232 0.038 Uiso 1 1 calc R
H27 H 0.4911 0.5847 0.8338 0.038 Uiso 1 1 calc R
C22 C 0.38746(17) 0.38753(14) 0.84126(14) 0.0281(3) Uani 1 1 d .
H28 H 0.3738 0.4084 0.9249 0.034 Uiso 1 1 calc R
H29 H 0.2939 0.3249 0.7875 0.034 Uiso 1 1 calc R
C23 C 0.52778(16) 0.33230(14) 0.86152(13) 0.0247(3) Uani 1 1 d .
H30 H 0.6066 0.3681 0.9446 0.030 Uiso 1 1 calc R
H31 H 0.5003 0.2355 0.8610 0.030 Uiso 1 1 calc R

loop_
_atom_site_aniso_label
_atom_site_aniso_U_11
_atom_site_aniso_U_22
_atom_site_aniso_U_33
_atom_site_aniso_U_23
_atom_site_aniso_U_13
_atom_site_aniso_U_12
B1 0.0195(7) 0.0173(8) 0.0178(7) -0.0002(6) 0.0040(6) 0.0003(6)
N1 0.0217(6) 0.0183(6) 0.0154(5) 0.0034(4) 0.0078(4) 0.0042(5)
N2 0.0262(6) 0.0231(6) 0.0216(6) 0.0062(5) 0.0106(5) 0.0078(5)
C1 0.0189(6) 0.0202(7) 0.0183(6) -0.0027(5) 0.0057(5) 0.0016(5)
C2 0.0234(7) 0.0239(7) 0.0241(7) 0.0025(6) 0.0072(6) 0.0072(6)
C3 0.0275(8) 0.0320(8) 0.0302(8) -0.0025(6) 0.0101(6) 0.0102(6)
C4 0.0274(8) 0.0380(9) 0.0280(8) -0.0008(6) 0.0156(6) 0.0062(7)
C5 0.0283(7) 0.0267(8) 0.0217(7) 0.0007(6) 0.0120(6) 0.0015(6)
C6 0.0213(7) 0.0218(7) 0.0173(6) -0.0018(5) 0.0063(5) -0.0001(5)
C7 0.0238(7) 0.0193(7) 0.0170(6) 0.0031(5) 0.0057(5) 0.0023(5)
C8 0.0178(6) 0.0175(7) 0.0180(6) 0.0050(5) 0.0086(5) 0.0070(5)
C9 0.0178(6) 0.0189(7) 0.0199(7) 0.0022(5) 0.0076(5) 0.0056(5)
C10 0.0250(7) 0.0268(8) 0.0169(6) 0.0045(5) 0.0056(5) 0.0052(6)
C11 0.0311(8) 0.0251(8) 0.0236(7) 0.0104(6) 0.0109(6) 0.0051(6)
C12 0.0264(7) 0.0180(7) 0.0268(7) 0.0038(6) 0.0090(6) 0.0002(6)
C13 0.0189(6) 0.0207(7) 0.0204(7) 0.0026(5) 0.0069(5) 0.0057(5)
C14 0.0239(7) 0.0208(7) 0.0173(6) 0.0026(5) 0.0068(5) 0.0029(6)
C15 0.0263(8) 0.0324(9) 0.0540(10) -0.0062(7) 0.0164(7) -0.0021(7)
C16 0.0381(9) 0.0294(8) 0.0270(8) -0.0055(6) 0.0138(7) -0.0001(7)
C17 0.0248(7) 0.0210(7) 0.0202(7) 0.0010(5) 0.0070(6) 0.0013(6)
C18 0.0516(10) 0.0275(8) 0.0282(8) -0.0042(6) 0.0082(7) 0.0093(7)
C19 0.0258(8) 0.0658(12) 0.0260(8) -0.0057(8) 0.0040(6) 0.0022(8)
C20 0.0352(8) 0.0302(8) 0.0287(8) 0.0110(6) 0.0154(6) 0.0186(7)
C21 0.0352(8) 0.0340(9) 0.0326(8) 0.0082(6) 0.0155(7) 0.0171(7)
C22 0.0281(8) 0.0317(8) 0.0283(8) 0.0024(6) 0.0139(6) 0.0075(6)
C23 0.0284(7) 0.0264(8) 0.0236(7) 0.0066(6) 0.0146(6) 0.0066(6)

loop_
_atom_type_symbol
_atom_type_description
_atom_type_scat_dispersion_real
_atom_type_scat_dispersion_imag
_atom_type_scat_source
C C 0.0033 0.0016 'International Tables Vol C Tables 4.2.6.8 and 6.1.1.4'
H H 0.0000 0.0000 'International Tables Vol C Tables 4.2.6.8 and 6.1.1.4'
B B 0.0013 0.0007 'International Tables Vol C Tables 4.2.6.8 and 6.1.1.4'
N N 0.0061 0.0033 'International Tables Vol C Tables 4.2.6.8 and 6.1.1.4'

loop_
_geom_angle_atom_site_label_1
_geom_angle_atom_site_label_2
_geom_angle_atom_site_label_3
_geom_angle
N2 B1 N1 127.51(12)
N2 B1 C7 125.34(12)
N1 B1 C7 107.15(11)
C1 N1 B1 109.58(11)
C1 N1 C8 118.98(10)
B1 N1 C8 131.03(11)
B1 N2 C23 128.72(11)
B1 N2 C20 121.17(11)
C23 N2 C20 110.11(11)
C2 C1 C6 121.31(12)
C2 C1 N1 127.68(12)
C6 C1 N1 110.99(11)
C1 C2 C3 118.63(13)
C1 C2 H1 120.7
C3 C2 H1 120.7
C4 C3 C2 120.77(14)
C4 C3 H2 119.6
C2 C3 H2 119.6
C3 C4 C5 119.86(13)
C3 C4 H3 120.1
C5 C4 H3 120.1
C6 C5 C4 120.34(13)
C6 C5 H4 119.8
C4 C5 H4 119.8
C5 C6 C1 119.07(13)
C5 C6 C7 130.56(13)
C1 C6 C7 110.31(11)
C6 C7 B1 101.93(11)
C6 C7 H5 111.4
B1 C7 H5 111.4
C6 C7 H6 111.4
B1 C7 H6 111.4
H5 C7 H6 109.2
C13 C8 C9 121.54(11)
C13 C8 N1 119.13(11)
C9 C8 N1 119.33(11)
C10 C9 C8 117.96(12)
C10 C9 C14 120.15(12)
C8 C9 C14 121.88(11)
C11 C10 C9 121.17(13)
C11 C10 H7 119.4
C9 C10 H7 119.4
C10 C11 C12 120.20(12)
C10 C11 H8 119.9
C12 C11 H8 119.9
C11 C12 C13 120.96(13)
C11 C12 H9 119.5
C13 C12 H9 119.5
C12 C13 C8 118.17(12)
C12 C13 C17 119.42(12)
C8 C13 C17 122.39(11)
C9 C14 C15 110.55(11)
C9 C14 C16 112.67(11)
C15 C14 C16 110.66(12)
C9 C14 H10 107.6
C15 C14 H10 107.6
C16 C14 H10 107.6
C14 C15 H11 109.5
C14 C15 H12 109.5
H11 C15 H12 109.5
C14 C15 H13 109.5
H11 C15 H13 109.5
H12 C15 H13 109.5
C14 C16 H14 109.5
C14 C16 H15 109.5
H14 C16 H15 109.5
C14 C16 H16 109.5
H14 C16 H16 109.5
H15 C16 H16 109.5
C13 C17 C19 110.55(11)
C13 C17 C18 111.73(12)
C19 C17 C18 111.27(13)
C13 C17 H17 107.7
C19 C17 H17 107.7
C18 C17 H17 107.7
C17 C18 H18 109.5
C17 C18 H19 109.5
H18 C18 H19 109.5
C17 C18 H20 109.5
H18 C18 H20 109.5
H19 C18 H20 109.5
C17 C19 H21 109.5
C17 C19 H22 109.5
H21 C19 H22 109.5
C17 C19 H23 109.5
H21 C19 H23 109.5
H22 C19 H23 109.5
N2 C20 C21 104.45(11)
N2 C20 H24 110.9
C21 C20 H24 110.9
N2 C20 H25 110.9
C21 C20 H25 110.9
H24 C20 H25 108.9
C20 C21 C22 102.92(12)
C20 C21 H26 111.2
C22 C21 H26 111.2
C20 C21 H27 111.2
C22 C21 H27 111.2
H26 C21 H27 109.1
C23 C22 C21 103.51(11)
C23 C22 H28 111.1
C21 C22 H28 111.1
C23 C22 H29 111.1
C21 C22 H29 111.1
H28 C22 H29 109.0
N2 C23 C22 104.48(11)
N2 C23 H30 110.9
C22 C23 H30 110.9
N2 C23 H31 110.9
C22 C23 H31 110.9
H30 C23 H31 108.9

loop_
_geom_bond_atom_site_label_1
_geom_bond_atom_site_label_2
_geom_bond_distance
B1 N2 1.395(2)
B1 N1 1.4387(19)
B1 C7 1.5896(19)
N1 C1 1.4242(17)
N1 C8 1.4395(16)
N2 C23 1.4729(17)
N2 C20 1.4767(18)
C1 C2 1.386(2)
C1 C6 1.4014(19)
C2 C3 1.393(2)
C2 H1 0.9500
C3 C4 1.388(2)
C3 H2 0.9500
C4 C5 1.393(2)
C4 H3 0.9500
C5 C6 1.3824(19)
C5 H4 0.9500
C6 C7 1.511(2)
C7 H5 0.9900
C7 H6 0.9900
C8 C13 1.4020(19)
C8 C9 1.4072(18)
C9 C10 1.3929(18)
C9 C14 1.5183(19)
C10 C11 1.381(2)
C10 H7 0.9500
C11 C12 1.381(2)
C11 H8 0.9500
C12 C13 1.3952(19)
C12 H9 0.9500
C13 C17 1.5233(19)
C14 C15 1.526(2)
C14 C16 1.5277(19)
C14 H10 1.0000
C15 H11 0.9800
C15 H12 0.9800
C15 H13 0.9800
C16 H14 0.9800
C16 H15 0.9800
C16 H16 0.9800
C17 C19 1.524(2)
C17 C18 1.530(2)
C17 H17 1.0000
C18 H18 0.9800
C18 H19 0.9800
C18 H20 0.9800
C19 H21 0.9800
C19 H22 0.9800
C19 H23 0.9800
C20 C21 1.517(2)
C20 H24 0.9900
C20 H25 0.9900
C21 C22 1.520(2)
C21 H26 0.9900
C21 H27 0.9900
C22 C23 1.520(2)
C22 H28 0.9900
C22 H29 0.9900
C23 H30 0.9900
C23 H31 0.9900

loop_
_geom_torsion_atom_site_label_1
_geom_torsion_atom_site_label_2
_geom_torsion_atom_site_label_3
_geom_torsion_atom_site_label_4
_geom_torsion
N2 B1 N1 C1 177.87(13)
C7 B1 N1 C1 -1.50(14)
N2 B1 N1 C8 5.5(2)
C7 B1 N1 C8 -173.90(12)
N1 B1 N2 C23 4.3(2)
C7 B1 N2 C23 -176.48(12)
N1 B1 N2 C20 -175.06(13)
C7 B1 N2 C20 4.2(2)
B1 N1 C1 C2 -176.08(13)
C8 N1 C1 C2 -2.63(19)
B1 N1 C1 C6 2.26(14)
C8 N1 C1 C6 175.71(11)
C6 C1 C2 C3 0.1(2)
N1 C1 C2 C3 178.26(12)
C1 C2 C3 C4 0.6(2)
C2 C3 C4 C5 -0.2(2)
C3 C4 C5 C6 -0.8(2)
C4 C5 C6 C1 1.5(2)
C4 C5 C6 C7 -175.44(13)
C2 C1 C6 C5 -1.12(19)
N1 C1 C6 C5 -179.59(11)
C2 C1 C6 C7 176.39(12)
N1 C1 C6 C7 -2.07(15)
C5 C6 C7 B1 178.19(13)
C1 C6 C7 B1 1.05(14)
N2 B1 C7 C6 -179.10(12)
N1 B1 C7 C6 0.29(13)
C1 N1 C8 C13 -78.59(15)
B1 N1 C8 C13 93.21(17)
C1 N1 C8 C9 101.04(14)
B1 N1 C8 C9 -87.16(17)
C13 C8 C9 C10 0.97(18)
N1 C8 C9 C10 -178.65(11)
C13 C8 C9 C14 179.84(11)
N1 C8 C9 C14 0.22(18)
C8 C9 C10 C11 -0.43(19)
C14 C9 C10 C11 -179.32(12)
C9 C10 C11 C12 -0.6(2)
C10 C11 C12 C13 1.0(2)
C11 C12 C13 C8 -0.5(2)
C11 C12 C13 C17 -178.98(12)
C9 C8 C13 C12 -0.52(18)
N1 C8 C13 C12 179.10(11)
C9 C8 C13 C17 177.92(12)
N1 C8 C13 C17 -2.45(18)
C10 C9 C14 C15 82.98(15)
C8 C9 C14 C15 -95.87(15)
C10 C9 C14 C16 -41.42(17)
C8 C9 C14 C16 139.73(13)
C12 C13 C17 C19 65.72(17)
C8 C13 C17 C19 -112.70(15)
C12 C13 C17 C18 -58.77(17)
C8 C13 C17 C18 122.80(14)
B1 N2 C20 C21 -166.91(12)
C23 N2 C20 C21 13.66(15)
N2 C20 C21 C22 -31.94(15)
C20 C21 C22 C23 38.31(15)
B1 N2 C23 C22 -169.08(13)
C20 N2 C23 C22 10.30(15)
C21 C22 C23 N2 -30.06(14)
